data_2227861
loop_
_publ_author_name
'Janani, Halimeh'
'Rezvani, Ali Reza'
'Rostami-Charati, Faramarz'
'Makha, Mohamed'
'Skelton, Brian W.'

_publ_section_title
;
 (Acetylacetonato)(dicyanamido)(1,10-phenanthroline)copper(II)
 dihydrate
;
_journal_coeditor_code OM2347
_journal_issue 9
_journal_name_full 'Acta Crystallographica Section E'
_journal_page_first m1062
_journal_page_last m1063
_journal_paper_doi 10.1107/S1600536810030163
_journal_volume 66
_journal_year 2010
_chemical_formula_iupac '[Cu (C5 H7 O2) (C2 N3) (C12 H8 N2)], 2H2 O'
_chemical_formula_moiety 'C19 H15 Cu N5 O2, 2(H2 O)'
_chemical_formula_sum 'C19 H19 Cu N5 O4'
_chemical_formula_weight 444.93
_chemical_name_systematic
;
(Acetylacetonato)(dicyanamido)(1,10-phenanthroline)copper(II) dihydrate
;
_space_group_IT_number 2
_symmetry_cell_setting triclinic
_symmetry_space_group_name_Hall '-P 1'
_symmetry_space_group_name_H-M 'P -1'
_atom_sites_solution_hydrogens geom
_atom_sites_solution_primary direct
_atom_sites_solution_secondary difmap
_audit_creation_method 'WinGX routine CIF_UPDATE'
_cell_angle_alpha 76.388(5)
_cell_angle_beta 79.236(7)
_cell_angle_gamma 83.554(7)
_cell_formula_units_Z 2
_cell_length_a 8.2825(8)
_cell_length_b 9.9853(7)
_cell_length_c 12.1109(7)
_cell_measurement_reflns_used 5220
_cell_measurement_temperature 100(2)
_cell_measurement_theta_max 32.5379
_cell_measurement_theta_min 3.5013
_cell_volume 953.90(13)
_computing_cell_refinement
;
CrysAlis RED (Oxford Diffraction, 2009)
;
_computing_data_collection
;
CrysAlis CCD (Oxford Diffraction 2009)
;
_computing_data_reduction
;
CrysAlis RED (Oxford Diffraction, 2009)
;
_computing_molecular_graphics 'ORTEPII (Johnson, 1976)'
_computing_publication_material 'publCIF (Westrip, 2010)'
_computing_structure_refinement 'SHELXL97 (Sheldrick, 2008)'
_computing_structure_solution 'SIR92 (Altomare <i>et al.</i>, 1994)'
_diffrn_ambient_temperature 100(2)
_diffrn_detector_area_resol_mean 10.4738
_diffrn_measured_fraction_theta_full 0.997
_diffrn_measured_fraction_theta_max 0.895
_diffrn_measurement_device_type 'Oxford Diffraction Gemini diffractometer'
_diffrn_measurement_method '\w scans'
_diffrn_radiation_monochromator graphite
_diffrn_radiation_type MoK\a
_diffrn_radiation_wavelength 0.71073
_diffrn_reflns_av_R_equivalents 0.0282
_diffrn_reflns_limit_h_max 10
_diffrn_reflns_limit_h_min -12
_diffrn_reflns_limit_k_max 14
_diffrn_reflns_limit_k_min -15
_diffrn_reflns_limit_l_max 17
_diffrn_reflns_limit_l_min -17
_diffrn_reflns_number 10664
_diffrn_reflns_theta_full 30.5
_diffrn_reflns_theta_max 32.64
_diffrn_reflns_theta_min 3.51
_exptl_absorpt_coefficient_mu 1.182
_exptl_absorpt_correction_T_max 0.847
_exptl_absorpt_correction_T_min 0.667
_exptl_absorpt_correction_type analytical
_exptl_absorpt_process_details
;
(<i>CrysAlis RED</i>; Oxford Diffraction, 2009)
;
_exptl_crystal_colour blue
_exptl_crystal_density_diffrn 1.549
_exptl_crystal_density_method 'not measured'
_exptl_crystal_description slab
_exptl_crystal_F_000 458
_exptl_crystal_size_max 0.44
_exptl_crystal_size_mid 0.38
_exptl_crystal_size_min 0.15
_refine_diff_density_max 0.517
_refine_diff_density_min -0.422
_refine_ls_extinction_method none
_refine_ls_goodness_of_fit_ref 0.97
_refine_ls_hydrogen_treatment mixed
_refine_ls_matrix_type full
_refine_ls_number_parameters 280
_refine_ls_number_reflns 6254
_refine_ls_number_restraints 6
_refine_ls_restrained_S_all 0.971
_refine_ls_R_factor_all 0.053
_refine_ls_R_factor_gt 0.0344
_refine_ls_shift/su_max 0.002
_refine_ls_shift/su_mean 0
_refine_ls_structure_factor_coef Fsqd
_refine_ls_weighting_details 'calc w=1/[\s^2^(Fo^2^)+(0.0386P)^2^] where P=(Fo^2^+2Fc^2^)/3'
_refine_ls_weighting_scheme calc
_refine_ls_wR_factor_gt 0.0778
_refine_ls_wR_factor_ref 0.0816
_reflns_number_gt 4672
_reflns_number_total 6254
_reflns_threshold_expression I>2\s(I)
_cod_data_source_file om2347.cif
_cod_data_source_block I
_cod_original_sg_symbol_Hall '-p 1'
_cod_database_code 2227861
_cod_database_fobs_code 2227861

loop_
_symmetry_equiv_pos_as_xyz
'x, y, z'
'-x, -y, -z'

loop_
_atom_site_type_symbol
_atom_site_label
_atom_site_fract_x
_atom_site_fract_y
_atom_site_fract_z
_atom_site_U_iso_or_equiv
_atom_site_adp_type
_atom_site_calc_flag
_atom_site_refinement_flags
_atom_site_occupancy
_atom_site_disorder_assembly
_atom_site_disorder_group
Cu Cu1 0.44471(3) 0.77615(2) 0.641559(16) 0.01300(6) Uani d . 1 . .
O O1 0.30198(14) 0.93968(11) 0.64219(9) 0.0147(2) Uani d . 1 . .
O O2 0.46649(15) 0.78689(11) 0.48019(9) 0.0151(2) Uani d . 1 . .
N N1 0.61346(17) 0.61447(13) 0.65445(11) 0.0131(3) Uani d . 1 . .
N N2 0.47043(17) 0.76076(13) 0.80625(11) 0.0136(3) Uani d . 1 . .
N N3 0.20994(18) 0.64152(14) 0.69007(12) 0.0195(3) Uani d . 1 . .
N N4 0.24313(19) 0.38636(15) 0.73851(12) 0.0207(3) Uani d . 1 . .
N N5 -0.04970(19) 0.77968(15) 0.73930(13) 0.0232(3) Uani d . 1 . .
C C1 0.6620(2) 0.57862(16) 0.75956(13) 0.0128(3) Uani d . 1 . .
C C2 0.7799(2) 0.47088(16) 0.78859(13) 0.0146(3) Uani d . 1 . .
C C3 0.8485(2) 0.39566(17) 0.70360(14) 0.0166(3) Uani d . 1 . .
H H3 0.928 0.3205 0.7195 0.02 Uiso calc R 1 . .
C C4 0.7992(2) 0.43239(17) 0.59769(14) 0.0182(3) Uani d . 1 . .
H H4 0.845 0.383 0.5397 0.022 Uiso calc R 1 . .
C C5 0.6813(2) 0.54268(16) 0.57561(14) 0.0158(3) Uani d . 1 . .
H H5 0.6486 0.5672 0.5019 0.019 Uiso calc R 1 . .
C C6 0.8253(2) 0.44452(17) 0.90081(14) 0.0171(3) Uani d . 1 . .
H H6 0.905 0.3712 0.9219 0.021 Uiso calc R 1 . .
C C7 0.5862(2) 0.65973(16) 0.84136(13) 0.0128(3) Uani d . 1 . .
C C8 0.6326(2) 0.63354(16) 0.94977(13) 0.0151(3) Uani d . 1 . .
C C9 0.5529(2) 0.71780(17) 1.02540(14) 0.0174(3) Uani d . 1 . .
H H9 0.5812 0.705 1.0999 0.021 Uiso calc R 1 . .
C C10 0.4343(2) 0.81839(17) 0.99064(14) 0.0180(3) Uani d . 1 . .
H H10 0.3791 0.875 1.0412 0.022 Uiso calc R 1 . .
C C11 0.3953(2) 0.83697(16) 0.87987(13) 0.0157(3) Uani d . 1 . .
H H11 0.3125 0.9063 0.8567 0.019 Uiso calc R 1 . .
C C12 0.7560(2) 0.52296(17) 0.97732(14) 0.0180(3) Uani d . 1 . .
H H12 0.7895 0.5045 1.0506 0.022 Uiso calc R 1 . .
C C13 0.1266(2) 1.13270(17) 0.57670(14) 0.0190(3) Uani d . 1 . .
H H13A 0.0297 1.0988 0.632 0.028 Uiso calc R 1 . .
H H13B 0.0922 1.1839 0.5043 0.028 Uiso calc R 1 . .
H H13C 0.1812 1.1938 0.6083 0.028 Uiso calc R 1 . .
C C14 0.2445(2) 1.01218(16) 0.55433(13) 0.0140(3) Uani d . 1 . .
C C15 0.2838(2) 0.98785(16) 0.44328(13) 0.0152(3) Uani d . 1 . .
H H15 0.2332 1.0492 0.3847 0.018 Uiso calc R 1 . .
C C16 0.3917(2) 0.88016(16) 0.41157(13) 0.0134(3) Uani d . 1 . .
C C17 0.4305(2) 0.86863(17) 0.28774(13) 0.0171(3) Uani d . 1 . .
H H17A 0.5449 0.89 0.2564 0.026 Uiso calc R 1 . .
H H17B 0.3564 0.934 0.2433 0.026 Uiso calc R 1 . .
H H17C 0.4154 0.7744 0.2828 0.026 Uiso calc R 1 . .
C C18 0.2200(2) 0.50592(17) 0.71782(13) 0.0152(3) Uani d . 1 . .
C C19 0.0677(2) 0.70993(16) 0.71876(14) 0.0163(3) Uani d . 1 . .
O O1W 0.1223(2) 0.12775(15) 0.88013(13) 0.0353(4) Uani d D 1 . .
O O2W -0.13527(19) 0.96983(16) 0.89006(12) 0.0292(3) Uani d D 1 . .
H H1A 0.165(3) 0.195(2) 0.8385(17) 0.054(8) Uiso d D 1 . .
H H1B 0.137(3) 0.117(2) 0.9432(13) 0.034(7) Uiso d D 1 . .
H H2A -0.059(3) 1.016(2) 0.877(2) 0.044(8) Uiso d D 1 . .
H H2B -0.116(3) 0.9122(19) 0.8518(18) 0.041(7) Uiso d D 1 . .

loop_
_atom_site_aniso_label
_atom_site_aniso_U_11
_atom_site_aniso_U_22
_atom_site_aniso_U_33
_atom_site_aniso_U_12
_atom_site_aniso_U_13
_atom_site_aniso_U_23
Cu1 0.01465(11) 0.01279(10) 0.01157(10) 0.00093(7) -0.00271(7) -0.00316(7)
O1 0.0164(6) 0.0138(5) 0.0137(5) -0.0002(5) -0.0029(4) -0.0026(4)
O2 0.0184(6) 0.0135(5) 0.0135(5) 0.0005(5) -0.0035(4) -0.0033(4)
N1 0.0146(7) 0.0136(6) 0.0112(6) -0.0029(5) -0.0013(5) -0.0026(5)
N2 0.0155(7) 0.0118(6) 0.0129(6) -0.0011(5) -0.0010(5) -0.0026(5)
N3 0.0163(7) 0.0138(7) 0.0267(8) -0.0019(6) 0.0011(6) -0.0042(6)
N4 0.0201(8) 0.0182(7) 0.0235(7) 0.0007(6) -0.0052(6) -0.0037(6)
N5 0.0179(8) 0.0182(7) 0.0317(8) -0.0021(6) -0.0017(6) -0.0033(6)
C1 0.0118(7) 0.0128(7) 0.0141(7) -0.0028(6) -0.0015(6) -0.0031(6)
C2 0.0130(8) 0.0139(7) 0.0167(7) -0.0023(6) -0.0028(6) -0.0021(6)
C3 0.0142(8) 0.0145(8) 0.0216(8) 0.0001(6) -0.0033(6) -0.0049(6)
C4 0.0189(9) 0.0173(8) 0.0196(8) -0.0002(7) -0.0013(6) -0.0085(6)
C5 0.0174(8) 0.0167(8) 0.0147(7) -0.0014(6) -0.0028(6) -0.0061(6)
C6 0.0150(8) 0.0179(8) 0.0181(8) -0.0004(6) -0.0053(6) -0.0016(6)
C7 0.0133(8) 0.0130(7) 0.0120(7) -0.0018(6) -0.0020(6) -0.0022(6)
C8 0.0155(8) 0.0165(8) 0.0141(7) -0.0037(6) -0.0025(6) -0.0035(6)
C9 0.0196(9) 0.0214(8) 0.0128(7) -0.0048(7) -0.0020(6) -0.0056(6)
C10 0.0216(9) 0.0189(8) 0.0145(7) -0.0020(7) -0.0006(6) -0.0072(6)
C11 0.0177(8) 0.0137(7) 0.0154(7) -0.0016(6) -0.0011(6) -0.0040(6)
C12 0.0176(9) 0.0212(8) 0.0158(8) -0.0014(7) -0.0061(6) -0.0025(6)
C13 0.0186(9) 0.0177(8) 0.0201(8) 0.0034(7) -0.0031(6) -0.0054(6)
C14 0.0119(8) 0.0126(7) 0.0175(8) -0.0029(6) -0.0017(6) -0.0026(6)
C15 0.0159(8) 0.0153(7) 0.0143(7) 0.0001(6) -0.0053(6) -0.0014(6)
C16 0.0121(8) 0.0151(7) 0.0139(7) -0.0048(6) -0.0030(6) -0.0024(6)
C17 0.0211(9) 0.0178(8) 0.0133(7) -0.0005(7) -0.0041(6) -0.0044(6)
C18 0.0127(8) 0.0223(8) 0.0118(7) -0.0021(6) -0.0020(6) -0.0057(6)
C19 0.0181(8) 0.0142(7) 0.0168(8) -0.0072(6) -0.0035(6) -0.0008(6)
O1W 0.0484(10) 0.0288(8) 0.0272(8) -0.0153(7) -0.0032(7) 0.0003(7)
O2W 0.0272(8) 0.0325(8) 0.0322(8) 0.0022(7) -0.0080(6) -0.0150(6)

loop_
_atom_type_symbol
_atom_type_description
_atom_type_scat_dispersion_real
_atom_type_scat_dispersion_imag
_atom_type_scat_source
C C 0.0033 0.0016 'International Tables Vol C Tables 4.2.6.8 and 6.1.1.4'
H H 0 0 'International Tables Vol C Tables 4.2.6.8 and 6.1.1.4'
N N 0.0061 0.0033 'International Tables Vol C Tables 4.2.6.8 and 6.1.1.4'
O O 0.0106 0.006 'International Tables Vol C Tables 4.2.6.8 and 6.1.1.4'
Cu Cu 0.3201 1.2651 'International Tables Vol C Tables 4.2.6.8 and 6.1.1.4'

loop_
_exptl_crystal_face_index_h
_exptl_crystal_face_index_k
_exptl_crystal_face_index_l
_exptl_crystal_face_perp_dist
0 -1 2 0.1662
0 1 -2 0.2817
0 1 0 0.2361
0 1 1 0.1908
0 -1 -1 0.1574
1 0 0 0.0608
-1 0 0 0.0892
1 -4 -16 0.261
2 -13 0 0.2096

loop_
_geom_angle_atom_site_label_1
_geom_angle_atom_site_label_2
_geom_angle_atom_site_label_3
_geom_angle_site_symmetry_1
_geom_angle_site_symmetry_3
_geom_angle
_geom_angle_publ_flag
O1 Cu1 O2 . . 95.58(5) yes
O1 Cu1 N1 . . 171.80(5) yes
O2 Cu1 N1 . . 90.01(5) yes
O1 Cu1 N2 . . 91.52(5) yes
O2 Cu1 N2 . . 168.73(5) yes
N1 Cu1 N2 . . 82.08(5) yes
O1 Cu1 N3 . . 89.74(5) yes
O2 Cu1 N3 . . 94.16(5) yes
N1 Cu1 N3 . . 95.85(5) yes
N2 Cu1 N3 . . 94.62(5) yes
C14 O1 Cu1 . . 124.52(11) ?
C16 O2 Cu1 . . 124.19(11) ?
C5 N1 C1 . . 118.31(14) ?
C5 N1 Cu1 . . 128.97(11) ?
C1 N1 Cu1 . . 112.72(10) ?
C11 N2 C7 . . 118.32(13) ?
C11 N2 Cu1 . . 129.06(11) ?
C7 N2 Cu1 . . 112.58(10) ?
C18 N3 C19 . . 119.10(15) ?
C18 N3 Cu1 . . 123.48(12) ?
C19 N3 Cu1 . . 114.92(11) ?
N1 C1 C2 . . 123.32(15) ?
N1 C1 C7 . . 116.23(14) ?
C2 C1 C7 . . 120.45(14) ?
C1 C2 C3 . . 117.10(15) ?
C1 C2 C6 . . 118.67(15) ?
C3 C2 C6 . . 124.22(15) ?
C4 C3 C2 . . 119.32(15) ?
C4 C3 H3 . . 120.3 ?
C2 C3 H3 . . 120.3 ?
C3 C4 C5 . . 119.77(15) ?
C3 C4 H4 . . 120.1 ?
C5 C4 H4 . . 120.1 ?
N1 C5 C4 . . 122.17(15) ?
N1 C5 H5 . . 118.9 ?
C4 C5 H5 . . 118.9 ?
C12 C6 C2 . . 120.86(15) ?
C12 C6 H6 . . 119.6 ?
C2 C6 H6 . . 119.6 ?
N2 C7 C8 . . 123.49(14) ?
N2 C7 C1 . . 116.31(13) ?
C8 C7 C1 . . 120.19(14) ?
C7 C8 C9 . . 116.93(15) ?
C7 C8 C12 . . 118.38(15) ?
C9 C8 C12 . . 124.68(15) ?
C10 C9 C8 . . 119.60(15) ?
C10 C9 H9 . . 120.2 ?
C8 C9 H9 . . 120.2 ?
C9 C10 C11 . . 119.45(15) ?
C9 C10 H10 . . 120.3 ?
C11 C10 H10 . . 120.3 ?
N2 C11 C10 . . 122.19(15) ?
N2 C11 H11 . . 118.9 ?
C10 C11 H11 . . 118.9 ?
C6 C12 C8 . . 121.43(15) ?
C6 C12 H12 . . 119.3 ?
C8 C12 H12 . . 119.3 ?
C14 C13 H13A . . 109.5 ?
C14 C13 H13B . . 109.5 ?
H13A C13 H13B . . 109.5 ?
C14 C13 H13C . . 109.5 ?
H13A C13 H13C . . 109.5 ?
H13B C13 H13C . . 109.5 ?
O1 C14 C15 . . 125.18(15) ?
O1 C14 C13 . . 115.20(14) ?
C15 C14 C13 . . 119.63(14) ?
C14 C15 C16 . . 125.02(14) ?
C14 C15 H15 . . 117.5 ?
C16 C15 H15 . . 117.5 ?
O2 C16 C15 . . 125.37(14) ?
O2 C16 C17 . . 114.54(14) ?
C15 C16 C17 . . 120.08(14) ?
C16 C17 H17A . . 109.5 ?
C16 C17 H17B . . 109.5 ?
H17A C17 H17B . . 109.5 ?
C16 C17 H17C . . 109.5 ?
H17A C17 H17C . . 109.5 ?
H17B C17 H17C . . 109.5 ?
N4 C18 N3 . . 174.12(19) ?
N5 C19 N3 . . 174.19(18) ?
H1A O1W H1B . . 112(2) ?
H2A O2W H2B . . 109.1(19) ?

loop_
_geom_bond_atom_site_label_1
_geom_bond_atom_site_label_2
_geom_bond_site_symmetry_2
_geom_bond_distance
_geom_bond_publ_flag
Cu1 O1 . 1.9061(11) yes
Cu1 O2 . 1.9072(11) yes
Cu1 N1 . 2.0100(14) yes
Cu1 N2 . 2.0136(13) yes
Cu1 N3 . 2.3920(15) yes
O1 C14 . 1.2775(19) ?
O2 C16 . 1.2805(19) ?
N1 C5 . 1.332(2) ?
N1 C1 . 1.362(2) ?
N2 C11 . 1.329(2) ?
N2 C7 . 1.361(2) ?
N3 C18 . 1.313(2) ?
N3 C19 . 1.324(2) ?
N4 C18 . 1.162(2) ?
N5 C19 . 1.154(2) ?
C1 C2 . 1.396(2) ?
C1 C7 . 1.436(2) ?
C2 C3 . 1.413(2) ?
C2 C6 . 1.435(2) ?
C3 C4 . 1.374(2) ?
C3 H3 . 0.95 ?
C4 C5 . 1.398(2) ?
C4 H4 . 0.95 ?
C5 H5 . 0.95 ?
C6 C12 . 1.358(2) ?
C6 H6 . 0.95 ?
C7 C8 . 1.394(2) ?
C8 C9 . 1.412(2) ?
C8 C12 . 1.440(2) ?
C9 C10 . 1.373(2) ?
C9 H9 . 0.95 ?
C10 C11 . 1.404(2) ?
C10 H10 . 0.95 ?
C11 H11 . 0.95 ?
C12 H12 . 0.95 ?
C13 C14 . 1.505(2) ?
C13 H13A . 0.98 ?
C13 H13B . 0.98 ?
C13 H13C . 0.98 ?
C14 C15 . 1.395(2) ?
C15 C16 . 1.398(2) ?
C15 H15 . 0.95 ?
C16 C17 . 1.503(2) ?
C17 H17A . 0.98 ?
C17 H17B . 0.98 ?
C17 H17C . 0.98 ?
O1W H1A . 0.812(15) ?
O1W H1B . 0.778(15) ?
O2W H2A . 0.795(15) ?
O2W H2B . 0.806(15) ?

loop_
_geom_hbond_atom_site_label_D
_geom_hbond_atom_site_label_H
_geom_hbond_atom_site_label_A
_geom_hbond_site_symmetry_A
_geom_hbond_distance_DH
_geom_hbond_distance_HA
_geom_hbond_distance_DA
_geom_hbond_angle_DHA
_geom_hbond_publ_flag
O2W H2B N5 . 0.806(15) 2.077(16) 2.879(2) 173(2) yes
O2W H2A O1W 1_565 0.795(15) 1.979(16) 2.761(2) 167(2) yes
O1W H1A N4 . 0.812(15) 2.104(16) 2.910(2) 172(3) yes
O1W H1B O2W 2_567 0.778(15) 1.998(15) 2.742(2) 160(2) yes
